data_4511310
loop_
_publ_author_name
'Roy, Saikat'
'Nangia, Ashwini'

_publ_section_title
;
 Kinetic and Thermodynamic Conformational Polymorphs of Bis(p-tolyl)
 Ketonep-Tosylhydrazone:&#x00A0; The Curtin&#x2212;Hammett Principle in
 Crystallization
;
_journal_issue 10
_journal_name_full 'Crystal Growth &amp; Design'
_journal_page_first 2047
_journal_paper_doi 10.1021/cg070542t
_journal_volume 7
_journal_year 2007
_chemical_formula_moiety 'C20 H16 F2 N2 O2 S'
_chemical_formula_sum 'C20 H16 F2 N2 O2 S'
_chemical_formula_weight 386.41
_chemical_melting_point 437
_chemical_name_systematic
; 
 ? 
;
_space_group_IT_number 14
_symmetry_cell_setting monoclinic
_symmetry_space_group_name_Hall '-P 2ybc'
_symmetry_space_group_name_H-M 'P 1 21/c 1'
_atom_sites_solution_hydrogens geom
_atom_sites_solution_primary direct
_atom_sites_solution_secondary difmap
_audit_creation_method SHELXL-97
_cell_angle_alpha 90.00
_cell_angle_beta 103.942(2)
_cell_angle_gamma 90.00
_cell_formula_units_Z 4
_cell_length_a 12.3523(16)
_cell_length_b 9.2366(12)
_cell_length_c 16.492(2)
_cell_measurement_temperature 298(2)
_cell_volume 1826.2(4)
_computing_cell_refinement 'Bruker SMART'
_computing_data_collection 'Bruker SMART'
_computing_data_reduction 'Bruker SAINT'
_computing_molecular_graphics 'Bruker SHELXTL'
_computing_publication_material 'Bruker SHELXTL'
_computing_structure_refinement 'Bruker SHELXTL'
_computing_structure_solution 'Bruker SHELXTL'
_diffrn_ambient_temperature 298(2)
_diffrn_measured_fraction_theta_full 0.999
_diffrn_measured_fraction_theta_max 0.999
_diffrn_measurement_device_type 'CCD area detector'
_diffrn_measurement_method 'phi and omega scans'
_diffrn_radiation_monochromator graphite
_diffrn_radiation_source 'fine-focus sealed tube'
_diffrn_radiation_type MoK\a
_diffrn_radiation_wavelength 0.71073
_diffrn_reflns_av_R_equivalents 0.0291
_diffrn_reflns_av_sigmaI/netI 0.0187
_diffrn_reflns_limit_h_max 13
_diffrn_reflns_limit_h_min -13
_diffrn_reflns_limit_k_max 10
_diffrn_reflns_limit_k_min -10
_diffrn_reflns_limit_l_max 18
_diffrn_reflns_limit_l_min -18
_diffrn_reflns_number 17136
_diffrn_reflns_theta_full 23.29
_diffrn_reflns_theta_max 23.29
_diffrn_reflns_theta_min 1.70
_exptl_absorpt_coefficient_mu 0.214
_exptl_absorpt_correction_T_max 0.952
_exptl_absorpt_correction_T_min 0.931
_exptl_absorpt_correction_type multi-scan
_exptl_absorpt_process_details 'Bruker AXS SADABS program'
_exptl_crystal_colour colourless
_exptl_crystal_density_diffrn 1.405
_exptl_crystal_density_method 'not measured'
_exptl_crystal_description Block
_exptl_crystal_F_000 800
_exptl_crystal_size_max 0.38
_exptl_crystal_size_mid 0.28
_exptl_crystal_size_min 0.23
_refine_diff_density_max 0.149
_refine_diff_density_min -0.346
_refine_diff_density_rms 0.043
_refine_ls_extinction_method none
_refine_ls_goodness_of_fit_ref 1.048
_refine_ls_hydrogen_treatment mixed
_refine_ls_matrix_type full
_refine_ls_number_parameters 249
_refine_ls_number_reflns 2632
_refine_ls_number_restraints 0
_refine_ls_restrained_S_all 1.048
_refine_ls_R_factor_all 0.0397
_refine_ls_R_factor_gt 0.0334
_refine_ls_shift/su_max 0.002
_refine_ls_shift/su_mean 0.000
_refine_ls_structure_factor_coef Fsqd
_refine_ls_weighting_details 'calc w=1/[\s^2^(Fo^2^)+(0.0497P)^2^+0.5205P] where P=(Fo^2^+2Fc^2^)/3'
_refine_ls_weighting_scheme calc
_refine_ls_wR_factor_gt 0.0855
_refine_ls_wR_factor_ref 0.0901
_reflns_number_gt 2275
_reflns_number_total 2632
_reflns_threshold_expression >2sigma(I)
_cod_data_source_file DiF_an316_m.cif
_cod_data_source_block an316_m
_cod_depositor_comments
;
The following automatic conversions were performed:

'_symmetry_cell_setting' value 'Monoclinic' changed to 'monoclinic'
according to
/usr/data/users/saulius/automatic-downloads/retrospective/ACS/lib/dictionaries/cif_core.dic
dictionary named 'cif_core.dic' version 2.4.2 from 2011-04-26.

Automatic conversion script
Id: cif_fix_values 2281 2013-09-26 08:29:07Z andrius 
;
_cod_original_sg_symbol_H-M P2(1)/c
_cod_database_code 4511310

loop_
_symmetry_equiv_pos_as_xyz
'x, y, z'
'-x, y+1/2, -z+1/2'
'-x, -y, -z'
'x, -y-1/2, z-1/2'

loop_
_atom_site_label
_atom_site_type_symbol
_atom_site_fract_x
_atom_site_fract_y
_atom_site_fract_z
_atom_site_U_iso_or_equiv
_atom_site_adp_type
_atom_site_occupancy
_atom_site_symmetry_multiplicity
_atom_site_calc_flag
_atom_site_refinement_flags
C1 C 0.6497(2) 0.7259(3) 1.00246(19) 0.0854(8) Uani 1 1 d .
H2A H 0.6103 0.7432 0.9456 0.128 Uiso 1 1 calc R
H2B H 0.7055 0.7994 1.0199 0.128 Uiso 1 1 calc R
H2C H 0.5983 0.7285 1.0378 0.128 Uiso 1 1 calc R
S1 S 0.87111(4) 0.13926(5) 1.03112(3) 0.03926(17) Uani 1 1 d .
F1 F 0.23853(10) -0.10704(15) 0.72180(9) 0.0722(4) Uani 1 1 d .
O1 O 0.98982(11) 0.15619(15) 1.05204(8) 0.0520(4) Uani 1 1 d .
O2 O 0.82152(12) 0.05097(15) 1.08293(8) 0.0536(4) Uani 1 1 d .
N2 N 0.72896(12) 0.05781(17) 0.90209(9) 0.0411(4) Uani 1 1 d .
N1 N 0.84139(14) 0.0834(2) 0.93382(10) 0.0448(4) Uani 1 1 d .
C9 C 0.57619(15) -0.03774(19) 0.80293(11) 0.0378(4) Uani 1 1 d .
F2 F 0.98712(11) -0.21804(18) 0.64593(8) 0.0817(5) Uani 1 1 d .
C8 C 0.69807(15) -0.01310(19) 0.83324(11) 0.0375(4) Uani 1 1 d .
C16 C 0.84311(16) 0.0264(2) 0.75346(12) 0.0456(5) Uani 1 1 d .
H16 H 0.8394 0.1250 0.7637 0.055 Uiso 1 1 calc R
C6 C 0.70981(16) 0.3284(2) 1.04938(12) 0.0442(5) Uani 1 1 d .
H6 H 0.6790 0.2515 1.0725 0.053 Uiso 1 1 calc R
C13 C 0.41720(17) -0.1217(2) 0.69731(13) 0.0554(6) Uani 1 1 d .
H13 H 0.3874 -0.1621 0.6451 0.066 Uiso 1 1 calc R
C15 C 0.77661(14) -0.0689(2) 0.78470(11) 0.0379(4) Uani 1 1 d .
C20 C 0.78356(16) -0.2159(2) 0.76916(12) 0.0459(5) Uani 1 1 d .
H20 H 0.7399 -0.2807 0.7905 0.055 Uiso 1 1 calc R
C14 C 0.53082(17) -0.0984(2) 0.72509(12) 0.0493(5) Uani 1 1 d .
H14 H 0.5777 -0.1238 0.6909 0.059 Uiso 1 1 calc R
C4 C 0.85159(17) 0.4235(2) 0.98695(12) 0.0485(5) Uani 1 1 d .
H4 H 0.9156 0.4100 0.9675 0.058 Uiso 1 1 calc R
C7 C 0.66034(18) 0.4631(2) 1.04226(13) 0.0515(5) Uani 1 1 d .
H7 H 0.5953 0.4761 1.0604 0.062 Uiso 1 1 calc R
C10 C 0.50366(15) -0.0005(2) 0.85238(12) 0.0440(5) Uani 1 1 d .
H10 H 0.5322 0.0405 0.9047 0.053 Uiso 1 1 calc R
C11 C 0.39064(16) -0.0233(2) 0.82547(13) 0.0480(5) Uani 1 1 d .
H11 H 0.3428 0.0020 0.8589 0.058 Uiso 1 1 calc R
C5 C 0.80578(15) 0.3093(2) 1.02169(10) 0.0379(4) Uani 1 1 d .
C18 C 0.91819(17) -0.1689(3) 0.69284(12) 0.0533(6) Uani 1 1 d .
C12 C 0.35025(15) -0.0839(2) 0.74836(13) 0.0489(5) Uani 1 1 d .
C2 C 0.70506(19) 0.5792(2) 1.00894(13) 0.0533(5) Uani 1 1 d .
C3 C 0.8011(2) 0.5573(2) 0.98155(13) 0.0569(6) Uani 1 1 d .
H3 H 0.8323 0.6345 0.9590 0.068 Uiso 1 1 calc R
C19 C 0.85446(17) -0.2671(2) 0.72251(12) 0.0530(5) Uani 1 1 d .
H19 H 0.8587 -0.3654 0.7116 0.064 Uiso 1 1 calc R
C17 C 0.91502(17) -0.0239(3) 0.70715(12) 0.0538(6) Uani 1 1 d .
H17 H 0.9601 0.0397 0.6863 0.065 Uiso 1 1 calc R
H1 H 0.8853(16) 0.035(2) 0.9238(11) 0.028(5) Uiso 1 1 d .

loop_
_atom_site_aniso_label
_atom_site_aniso_U_11
_atom_site_aniso_U_22
_atom_site_aniso_U_33
_atom_site_aniso_U_23
_atom_site_aniso_U_13
_atom_site_aniso_U_12
C1 0.107(2) 0.0473(15) 0.098(2) 0.0079(14) 0.0163(17) 0.0183(14)
S1 0.0358(3) 0.0423(3) 0.0383(3) -0.0044(2) 0.0062(2) 0.0030(2)
F1 0.0351(7) 0.0848(10) 0.0908(10) -0.0055(8) 0.0036(6) -0.0114(6)
O1 0.0360(8) 0.0608(9) 0.0532(8) -0.0111(7) -0.0008(6) 0.0047(6)
O2 0.0608(9) 0.0484(8) 0.0548(8) 0.0083(6) 0.0203(7) 0.0071(7)
N2 0.0316(9) 0.0448(9) 0.0455(9) -0.0074(7) 0.0064(7) 0.0022(7)
N1 0.0305(9) 0.0555(11) 0.0473(10) -0.0151(8) 0.0075(8) 0.0063(8)
C9 0.0351(10) 0.0371(10) 0.0402(10) -0.0004(8) 0.0070(8) 0.0002(8)
F2 0.0643(9) 0.1144(12) 0.0771(9) -0.0121(8) 0.0381(7) 0.0210(8)
C8 0.0368(10) 0.0356(10) 0.0389(10) -0.0030(8) 0.0067(8) 0.0014(8)
C16 0.0440(12) 0.0476(12) 0.0441(11) -0.0031(9) 0.0084(9) -0.0033(9)
C6 0.0453(12) 0.0410(11) 0.0488(11) 0.0007(9) 0.0166(9) 0.0006(9)
C13 0.0462(13) 0.0635(14) 0.0506(12) -0.0093(10) 0.0001(10) -0.0052(10)
C15 0.0320(10) 0.0439(11) 0.0359(10) -0.0049(8) 0.0047(8) 0.0000(8)
C20 0.0426(11) 0.0452(12) 0.0500(11) -0.0054(9) 0.0114(9) -0.0013(9)
C14 0.0416(12) 0.0595(13) 0.0457(11) -0.0082(10) 0.0085(9) -0.0019(10)
C4 0.0484(12) 0.0514(13) 0.0470(11) -0.0004(10) 0.0141(10) -0.0052(10)
C7 0.0517(13) 0.0481(13) 0.0564(12) -0.0021(10) 0.0162(10) 0.0099(10)
C10 0.0399(11) 0.0471(11) 0.0439(10) -0.0039(9) 0.0084(9) 0.0003(9)
C11 0.0396(11) 0.0504(12) 0.0567(12) 0.0032(10) 0.0167(10) 0.0022(9)
C5 0.0378(10) 0.0416(11) 0.0334(9) -0.0052(8) 0.0066(8) -0.0023(8)
C18 0.0386(12) 0.0770(17) 0.0453(12) -0.0089(11) 0.0118(10) 0.0095(11)
C12 0.0309(11) 0.0472(12) 0.0645(13) 0.0042(10) 0.0037(10) -0.0046(9)
C2 0.0633(14) 0.0418(12) 0.0499(12) -0.0005(9) 0.0039(11) 0.0056(10)
C3 0.0682(15) 0.0444(13) 0.0563(13) 0.0073(10) 0.0118(11) -0.0102(11)
C19 0.0484(13) 0.0516(13) 0.0580(13) -0.0143(10) 0.0111(10) 0.0087(10)
C17 0.0416(12) 0.0745(16) 0.0462(11) 0.0023(11) 0.0126(9) -0.0075(11)

loop_
_atom_type_symbol
_atom_type_description
_atom_type_scat_dispersion_real
_atom_type_scat_dispersion_imag
_atom_type_scat_source
C C 0.0033 0.0016 'International Tables Vol C Tables 4.2.6.8 and 6.1.1.4'
H H 0.0000 0.0000 'International Tables Vol C Tables 4.2.6.8 and 6.1.1.4'
N N 0.0061 0.0033 'International Tables Vol C Tables 4.2.6.8 and 6.1.1.4'
O O 0.0106 0.0060 'International Tables Vol C Tables 4.2.6.8 and 6.1.1.4'
S S 0.1246 0.1234 'International Tables Vol C Tables 4.2.6.8 and 6.1.1.4'
F F 0.0171 0.0103 'International Tables Vol C Tables 4.2.6.8 and 6.1.1.4'

loop_
_geom_angle_atom_site_label_1
_geom_angle_atom_site_label_2
_geom_angle_atom_site_label_3
_geom_angle
O2 S1 O1 118.83(9)
O2 S1 N1 112.34(9)
O1 S1 N1 104.17(9)
O2 S1 C5 108.12(8)
O1 S1 C5 110.23(9)
N1 S1 C5 101.82(9)
C8 N2 N1 118.61(15)
N2 N1 S1 113.07(13)
C14 C9 C10 117.89(17)
C14 C9 C8 121.56(16)
C10 C9 C8 120.55(16)
N2 C8 C9 115.86(15)
N2 C8 C15 123.85(16)
C9 C8 C15 120.30(15)
C17 C16 C15 120.60(19)
C7 C6 C5 119.01(19)
C12 C13 C14 118.33(19)
C16 C15 C20 118.94(17)
C16 C15 C8 120.08(17)
C20 C15 C8 120.97(17)
C19 C20 C15 120.90(19)
C13 C14 C9 121.30(19)
C3 C4 C5 119.10(19)
C6 C7 C2 121.6(2)
C11 C10 C9 121.32(18)
C12 C11 C10 118.47(18)
C6 C5 C4 120.60(18)
C6 C5 S1 119.84(14)
C4 C5 S1 119.55(14)
F2 C18 C17 118.4(2)
F2 C18 C19 118.4(2)
C17 C18 C19 123.18(19)
C13 C12 F1 118.76(19)
C13 C12 C11 122.69(18)
F1 C12 C11 118.55(18)
C7 C2 C3 118.29(19)
C7 C2 C1 120.5(2)
C3 C2 C1 121.2(2)
C4 C3 C2 121.4(2)
C18 C19 C20 118.0(2)
C18 C17 C16 118.4(2)

loop_
_geom_bond_atom_site_label_1
_geom_bond_atom_site_label_2
_geom_bond_distance
C1 C2 1.510(3)
S1 O2 1.4221(14)
S1 O1 1.4318(14)
S1 N1 1.6407(17)
S1 C5 1.7558(19)
F1 C12 1.360(2)
N2 C8 1.286(2)
N2 N1 1.381(2)
C9 C14 1.389(3)
C9 C10 1.392(3)
C9 C8 1.485(2)
F2 C18 1.359(2)
C8 C15 1.491(2)
C16 C17 1.384(3)
C16 C15 1.385(3)
C6 C7 1.379(3)
C6 C5 1.380(3)
C13 C12 1.360(3)
C13 C14 1.384(3)
C15 C20 1.388(3)
C20 C19 1.381(3)
C4 C3 1.377(3)
C4 C5 1.384(3)
C7 C2 1.379(3)
C10 C11 1.375(3)
C11 C12 1.369(3)
C18 C17 1.362(3)
C18 C19 1.366(3)
C2 C3 1.382(3)
